data_4106178
loop_
_publ_author_name
'Qinliang Zhao'
'T. David Harris'
'Theodore A. Betley'

_publ_contact_author_address
;Department of Chemistry and Chemical Biology
Harvard University
Mallinckrodt 306E
12 Oxford Street
Cambridge, MA 02138
;
_publ_contact_author_email betley@chemistry.harvard.edu
_publ_contact_author_name 'Professor Theodore A. Betley'
_publ_contact_author_phone 617-496-9944
_publ_section_title
;
 [(HL)2Fe6(NCMe)m]n+ (m = 0, 2, 4, 6; n= -1, 0, 1, 2, 3, 4, 6): An
 Electron-Transfer Series Featuring Octahedral Fe6 Clusters Supported by a
 Hexaamide Ligand Platform
;
_journal_name_full 'Journal of the American Chemical Society'
_journal_page_first 8293
_journal_page_last 8306
_journal_paper_doi 10.1021/ja2015845
_journal_volume 133
_journal_year 2011
_chemical_formula_moiety 'C54 H60 Fe6 N16, F6 P'
_chemical_formula_sum 'C54 H60 F6 Fe6 N16 P'
_chemical_formula_weight 1413.25
_chemical_name_common '[(HL)2Fe6(NCMe)2]PF6'
_space_group_IT_number 13
_symmetry_cell_setting monoclinic
_symmetry_space_group_name_Hall '-P 2yc'
_symmetry_space_group_name_H-M 'P 1 2/c 1'
_atom_sites_solution_hydrogens geom
_atom_sites_solution_primary direct
_atom_sites_solution_secondary difmap
_audit_creation_method SHELXL-97
_cell_angle_alpha 90.00
_cell_angle_beta 98.095(15)
_cell_angle_gamma 90.00
_cell_formula_units_Z 2
_cell_length_a 10.089(7)
_cell_length_b 11.036(8)
_cell_length_c 25.286(18)
_cell_measurement_reflns_used 483
_cell_measurement_temperature 100(2)
_cell_measurement_theta_max 24.410
_cell_measurement_theta_min 2.423
_cell_volume 2787(3)
_computing_cell_refinement 'Bruker SAINT'
_computing_data_collection 'Bruker SMART'
_computing_data_reduction 'Bruker SAINT'
_computing_molecular_graphics XP
_computing_publication_material XCIF
_computing_structure_refinement 'SHELXL-97 (Sheldrick, 1997)'
_computing_structure_solution 'SHELXS-97 (Sheldrick, 1990)'
_diffrn_ambient_temperature 100(2)
_diffrn_measured_fraction_theta_full 1.000
_diffrn_measured_fraction_theta_max 1.000
_diffrn_measurement_device_type 'CCD area detector'
_diffrn_measurement_method 'phi and omega scans'
_diffrn_radiation_monochromator graphite
_diffrn_radiation_source 'fine-focus sealed tube'
_diffrn_radiation_type MoK\a
_diffrn_radiation_wavelength 0.71073
_diffrn_reflns_av_R_equivalents 0.2497
_diffrn_reflns_av_sigmaI/netI 0.1275
_diffrn_reflns_limit_h_max 9
_diffrn_reflns_limit_h_min -9
_diffrn_reflns_limit_k_max 10
_diffrn_reflns_limit_k_min -10
_diffrn_reflns_limit_l_max 23
_diffrn_reflns_limit_l_min -23
_diffrn_reflns_number 18553
_diffrn_reflns_theta_full 19.20
_diffrn_reflns_theta_max 19.20
_diffrn_reflns_theta_min 1.63
_exptl_absorpt_coefficient_mu 1.624
_exptl_absorpt_correction_T_max 0.9839
_exptl_absorpt_correction_T_min 0.8811
_exptl_absorpt_correction_type multi-scan
_exptl_absorpt_process_details 'SADABS (Bruker AXS, 2004)'
_exptl_crystal_colour black
_exptl_crystal_density_diffrn 1.684
_exptl_crystal_description needle
_exptl_crystal_F_000 1442
_exptl_crystal_size_max 0.08
_exptl_crystal_size_mid 0.03
_exptl_crystal_size_min 0.01
_refine_diff_density_max 2.315
_refine_diff_density_min -0.559
_refine_diff_density_rms 0.187
_refine_ls_extinction_method none
_refine_ls_goodness_of_fit_ref 1.102
_refine_ls_hydrogen_treatment noref
_refine_ls_matrix_type full
_refine_ls_number_parameters 370
_refine_ls_number_reflns 2320
_refine_ls_number_restraints 342
_refine_ls_restrained_S_all 1.031
_refine_ls_R_factor_all 0.1558
_refine_ls_R_factor_gt 0.0932
_refine_ls_shift/su_max 0.001
_refine_ls_shift/su_mean 0.000
_refine_ls_structure_factor_coef Fsqd
_refine_ls_weighting_details 'calc w=1/[\s^2^(Fo^2^)+(0.1202P)^2^+66.6563P] where P=(Fo^2^+2Fc^2^)/3'
_refine_ls_weighting_scheme calc
_refine_ls_wR_factor_gt 0.2412
_refine_ls_wR_factor_ref 0.2792
_reflns_number_gt 1430
_reflns_number_total 2320
_reflns_threshold_expression >2sigma(I)
_cod_data_source_file ja2015845_si_002_3.cif
_cod_data_source_block 3
_cod_original_sg_symbol_H-M 'P 2/c'
_cod_database_code 4106178

loop_
_symmetry_equiv_pos_as_xyz
'x, y, z'
'-x, y, -z+1/2'
'-x, -y, -z'
'x, -y, z-1/2'

loop_
_atom_site_label
_atom_site_type_symbol
_atom_site_fract_x
_atom_site_fract_y
_atom_site_fract_z
_atom_site_U_iso_or_equiv
_atom_site_adp_type
_atom_site_occupancy
_atom_site_symmetry_multiplicity
_atom_site_calc_flag
_atom_site_refinement_flags
Fe1 Fe 0.4327(3) 0.3429(3) 0.48600(12) 0.0297(10) Uani 1 1 d U
Fe2 Fe 0.5261(3) 0.5166(3) 0.42615(12) 0.0304(10) Uani 1 1 d U
Fe3 Fe 0.3378(3) 0.5628(3) 0.48413(13) 0.0298(10) Uani 1 1 d U
N1 N 0.3915(16) 0.3181(14) 0.5598(7) 0.025(3) Uani 1 1 d U
N2 N 0.3391(15) 0.5775(15) 0.4078(7) 0.029(3) Uani 1 1 d U
N3 N 0.6173(16) 0.2657(15) 0.5006(7) 0.029(3) Uani 1 1 d U
N4 N 0.2506(15) 0.4066(14) 0.4742(7) 0.028(3) Uani 1 1 d U
H4C H 0.2079 0.3944 0.4396 0.034 Uiso 1 1 calc R
N5 N 0.4393(17) 0.3602(15) 0.4093(7) 0.034(3) Uani 1 1 d U
H5C H 0.4957 0.3040 0.3965 0.041 Uiso 1 1 calc R
N6 N 0.2986(16) 0.5639(14) 0.5560(6) 0.029(4) Uani 1 1 d U
H6A H 0.2279 0.5125 0.5604 0.035 Uiso 1 1 calc R
N7 N 0.3305(19) 0.1506(15) 0.4651(7) 0.033(4) Uani 1 1 d U
N8 N 0.5716(19) 0.5311(16) 0.3426(8) 0.039(5) Uani 1 1 d U
C1 C 0.363(2) 0.9092(18) 0.3726(8) 0.034(6) Uani 1 1 d U
H1A H 0.2689 0.9307 0.3731 0.051 Uiso 1 1 calc R
H1B H 0.3772 0.8907 0.3359 0.051 Uiso 1 1 calc R
H1C H 0.4202 0.9774 0.3862 0.051 Uiso 1 1 calc R
C2 C 0.399(2) 0.7970(19) 0.4083(9) 0.032(5) Uani 1 1 d U
C3 C 0.452(2) 0.2253(18) 0.5961(9) 0.030(5) Uani 1 1 d U
H3A H 0.4022 0.1486 0.5885 0.036 Uiso 1 1 calc R
H3B H 0.4438 0.2494 0.6332 0.036 Uiso 1 1 calc R
C4 C 0.6270(19) 0.1675(18) 0.5395(8) 0.021(5) Uani 1 1 d U
H4A H 0.5625 0.1033 0.5259 0.025 Uiso 1 1 calc R
H4B H 0.7179 0.1322 0.5426 0.025 Uiso 1 1 calc R
C5 C 0.314(2) 0.6978(18) 0.3827(9) 0.032(5) Uani 1 1 d U
H5A H 0.2190 0.7193 0.3832 0.038 Uiso 1 1 calc R
H5B H 0.3285 0.6919 0.3449 0.038 Uiso 1 1 calc R
C11 C 0.251(2) 0.311(2) 0.5586(9) 0.034(5) Uani 1 1 d U
C12 C 0.185(2) 0.2611(17) 0.5980(8) 0.026(5) Uani 1 1 d U
H12A H 0.2345 0.2322 0.6302 0.031 Uiso 1 1 calc R
C13 C 0.046(2) 0.2534(19) 0.5901(9) 0.029(5) Uani 1 1 d U
H13A H 0.0014 0.2168 0.6167 0.035 Uiso 1 1 calc R
C14 C -0.027(2) 0.297(2) 0.5450(9) 0.039(5) Uani 1 1 d U
H14A H -0.1216 0.2926 0.5401 0.046 Uiso 1 1 calc R
C15 C 0.0403(19) 0.3506(17) 0.5054(8) 0.024(4) Uani 1 1 d U
H15A H -0.0093 0.3812 0.4734 0.029 Uiso 1 1 calc R
C16 C 0.180(2) 0.3580(18) 0.5135(8) 0.026(4) Uani 1 1 d U
C21 C 0.268(2) 0.491(2) 0.3748(8) 0.030(4) Uani 1 1 d U
C22 C 0.139(2) 0.508(2) 0.3450(8) 0.030(5) Uani 1 1 d U
H22A H 0.0963 0.5849 0.3444 0.036 Uiso 1 1 calc R
C23 C 0.077(2) 0.411(2) 0.3169(9) 0.035(5) Uani 1 1 d U
H23A H -0.0099 0.4236 0.2977 0.042 Uiso 1 1 calc R
C24 C 0.133(2) 0.301(2) 0.3152(8) 0.033(5) Uani 1 1 d U
H24A H 0.0899 0.2372 0.2941 0.040 Uiso 1 1 calc R
C25 C 0.257(2) 0.285(2) 0.3460(8) 0.037(5) Uani 1 1 d U
H25A H 0.2985 0.2075 0.3470 0.045 Uiso 1 1 calc R
C26 C 0.322(2) 0.378(2) 0.3748(8) 0.033(5) Uani 1 1 d U
C31 C 0.669(2) 0.229(2) 0.4547(8) 0.031(5) Uani 1 1 d U
C32 C 0.682(2) 0.110(2) 0.4382(9) 0.035(5) Uani 1 1 d U
H32A H 0.6501 0.0450 0.4577 0.042 Uiso 1 1 calc R
C33 C 0.741(2) 0.087(2) 0.3937(9) 0.040(6) Uani 1 1 d U
H33A H 0.7453 0.0054 0.3824 0.048 Uiso 1 1 calc R
C34 C 0.793(2) 0.174(2) 0.3643(9) 0.045(6) Uani 1 1 d U
H34A H 0.8378 0.1546 0.3349 0.055 Uiso 1 1 calc R
C35 C 0.223(2) 0.7066(19) 0.6203(8) 0.033(6) Uani 1 1 d U
H35A H 0.1949 0.6422 0.6411 0.039 Uiso 1 1 calc R
C36 C 0.279(2) 0.6813(19) 0.5749(8) 0.022(5) Uiso 1 1 d U
C71 C 0.228(3) 0.111(2) 0.4542(9) 0.043(6) Uani 1 1 d U
C72 C 0.094(2) 0.072(2) 0.4381(10) 0.057(7) Uani 1 1 d U
H72A H 0.0828 -0.0102 0.4516 0.086 Uiso 1 1 calc R
H72B H 0.0751 0.0717 0.3990 0.086 Uiso 1 1 calc R
H72C H 0.0324 0.1272 0.4526 0.086 Uiso 1 1 calc R
C81 C 0.630(2) 0.549(2) 0.3106(10) 0.044(6) Uani 1 1 d U
C82 C 0.707(3) 0.577(3) 0.2657(11) 0.102(11) Uani 1 1 d U
H82A H 0.8025 0.5598 0.2769 0.153 Uiso 1 1 calc R
H82B H 0.6960 0.6626 0.2559 0.153 Uiso 1 1 calc R
H82C H 0.6742 0.5264 0.2347 0.153 Uiso 1 1 calc R
P1 P 0.0000 0.9095(13) 0.2500 0.090(4) Uani 1 2 d SU
F1 F 0.088(3) 1.0063(19) 0.2760(12) 0.214(14) Uani 1 1 d U
F2 F 0.083(2) 0.8112(18) 0.2807(9) 0.143(8) Uani 1 1 d U
F3 F 0.089(4) 0.900(3) 0.2088(12) 0.245(15) Uani 1 1 d U

loop_
_atom_site_aniso_label
_atom_site_aniso_U_11
_atom_site_aniso_U_22
_atom_site_aniso_U_33
_atom_site_aniso_U_23
_atom_site_aniso_U_13
_atom_site_aniso_U_12
Fe1 0.0222(19) 0.0256(19) 0.042(2) -0.0006(16) 0.0075(15) -0.0022(16)
Fe2 0.022(2) 0.029(2) 0.040(2) 0.0002(16) 0.0035(15) -0.0048(16)
Fe3 0.0176(19) 0.029(2) 0.043(2) 0.0010(16) 0.0052(15) -0.0028(15)
N1 0.022(7) 0.012(8) 0.044(7) -0.005(5) 0.008(6) -0.007(7)
N2 0.015(6) 0.024(6) 0.047(6) 0.000(5) 0.006(6) -0.004(6)
N3 0.024(7) 0.023(8) 0.043(9) 0.003(6) 0.013(6) 0.000(6)
N4 0.023(6) 0.022(7) 0.039(8) 0.001(6) 0.004(6) -0.002(5)
N5 0.031(9) 0.028(7) 0.043(6) -0.003(6) 0.005(5) -0.002(5)
N6 0.021(10) 0.019(9) 0.046(7) -0.002(7) 0.002(7) -0.006(8)
N7 0.035(9) 0.024(6) 0.039(10) 0.001(7) -0.002(10) 0.001(7)
N8 0.036(12) 0.029(11) 0.053(10) 0.009(8) 0.014(8) 0.012(9)
C1 0.045(15) 0.028(10) 0.032(14) 0.001(9) 0.018(12) -0.008(11)
C2 0.016(13) 0.026(9) 0.053(15) -0.004(9) -0.001(11) 0.001(9)
C3 0.035(12) 0.015(12) 0.041(11) -0.008(8) 0.011(10) 0.000(10)
C4 0.014(11) 0.024(12) 0.028(11) -0.004(8) 0.015(9) 0.002(9)
C5 0.015(11) 0.032(8) 0.046(11) 0.004(8) -0.001(10) -0.005(7)
C11 0.024(7) 0.045(13) 0.033(10) 0.000(9) 0.007(6) -0.009(10)
C12 0.024(8) 0.015(12) 0.040(11) 0.007(9) 0.005(8) -0.002(10)
C13 0.021(9) 0.029(13) 0.042(11) 0.006(10) 0.021(9) 0.004(10)
C14 0.026(10) 0.042(14) 0.050(13) 0.011(11) 0.011(8) 0.004(11)
C15 0.025(7) 0.007(11) 0.041(11) -0.001(9) 0.009(8) 0.008(9)
C16 0.025(6) 0.022(10) 0.032(10) -0.004(8) 0.012(7) 0.005(8)
C21 0.015(8) 0.036(8) 0.042(9) -0.005(9) 0.015(7) -0.005(7)
C22 0.023(10) 0.038(11) 0.031(12) 0.000(10) 0.014(8) -0.011(8)
C23 0.022(11) 0.041(12) 0.044(14) -0.005(11) 0.007(9) -0.007(8)
C24 0.025(11) 0.041(11) 0.038(13) -0.008(11) 0.017(8) -0.011(9)
C25 0.034(11) 0.040(10) 0.039(13) -0.004(10) 0.007(9) -0.009(9)
C26 0.038(10) 0.028(9) 0.033(9) -0.006(9) 0.008(8) -0.008(7)
C31 0.029(11) 0.031(11) 0.037(10) 0.000(9) 0.015(10) -0.007(10)
C32 0.028(12) 0.034(11) 0.049(13) -0.001(10) 0.022(10) -0.001(11)
C33 0.043(14) 0.043(14) 0.037(13) -0.011(9) 0.014(10) -0.006(12)
C34 0.049(16) 0.041(16) 0.053(15) -0.002(12) 0.030(12) 0.004(13)
C35 0.048(15) 0.016(14) 0.035(13) 0.011(9) 0.012(11) 0.008(11)
C71 0.047(12) 0.044(13) 0.036(14) -0.017(12) 0.000(13) -0.010(10)
C72 0.038(12) 0.044(17) 0.09(2) -0.003(15) 0.001(14) 0.002(12)
C81 0.041(15) 0.048(15) 0.042(13) 0.003(13) 0.006(10) 0.016(13)
C82 0.09(2) 0.16(3) 0.07(2) 0.01(2) 0.043(16) 0.00(2)
P1 0.103(10) 0.090(10) 0.066(9) 0.000 -0.024(7) 0.000
F1 0.21(2) 0.093(12) 0.29(3) -0.087(17) -0.14(2) 0.035(14)
F2 0.110(16) 0.101(12) 0.196(19) 0.013(13) -0.052(14) 0.020(12)
F3 0.31(4) 0.27(3) 0.19(2) -0.037(16) 0.14(2) -0.12(3)

loop_
_atom_type_symbol
_atom_type_description
_atom_type_scat_dispersion_real
_atom_type_scat_dispersion_imag
_atom_type_scat_source
C C 0.0033 0.0016 'International Tables Vol C Tables 4.2.6.8 and 6.1.1.4'
H H 0.0000 0.0000 'International Tables Vol C Tables 4.2.6.8 and 6.1.1.4'
N N 0.0061 0.0033 'International Tables Vol C Tables 4.2.6.8 and 6.1.1.4'
F F 0.0171 0.0103 'International Tables Vol C Tables 4.2.6.8 and 6.1.1.4'
P P 0.1023 0.0942 'International Tables Vol C Tables 4.2.6.8 and 6.1.1.4'
Fe Fe 0.3463 0.8444 'International Tables Vol C Tables 4.2.6.8 and 6.1.1.4'

loop_
_geom_angle_atom_site_label_1
_geom_angle_atom_site_label_2
_geom_angle_atom_site_label_3
_geom_angle
_geom_angle_site_symmetry_1
_geom_angle_site_symmetry_3
N4 Fe1 N5 88.6(7) . .
N4 Fe1 N1 82.9(7) . .
N5 Fe1 N1 169.7(7) . .
N4 Fe1 N3 175.9(7) . .
N5 Fe1 N3 93.6(7) . .
N1 Fe1 N3 94.5(7) . .
N4 Fe1 N7 85.3(6) . .
N5 Fe1 N7 86.6(6) . .
N1 Fe1 N7 86.8(6) . .
N3 Fe1 N7 91.4(6) . .
N4 Fe1 Fe3 133.9(5) . 3_666
N5 Fe1 Fe3 95.6(5) . 3_666
N1 Fe1 Fe3 94.5(5) . 3_666
N3 Fe1 Fe3 49.3(5) . 3_666
N7 Fe1 Fe3 140.7(4) . 3_666
N4 Fe1 Fe3 47.6(5) . .
N5 Fe1 Fe3 87.4(5) . .
N1 Fe1 Fe3 91.2(5) . .
N3 Fe1 Fe3 135.9(5) . .
N7 Fe1 Fe3 132.7(4) . .
Fe3 Fe1 Fe3 86.64(14) 3_666 .
N4 Fe1 Fe2 87.2(5) . 3_666
N5 Fe1 Fe2 137.5(5) . 3_666
N1 Fe1 Fe2 48.2(4) . 3_666
N3 Fe1 Fe2 93.4(5) . 3_666
N7 Fe1 Fe2 134.9(4) . 3_666
Fe3 Fe1 Fe2 59.55(12) 3_666 3_666
Fe3 Fe1 Fe2 59.51(12) . 3_666
N4 Fe1 Fe2 93.1(5) . .
N5 Fe1 Fe2 46.5(5) . .
N1 Fe1 Fe2 139.6(5) . .
N3 Fe1 Fe2 90.9(5) . .
N7 Fe1 Fe2 133.1(4) . .
Fe3 Fe1 Fe2 60.12(12) 3_666 .
Fe3 Fe1 Fe2 58.93(12) . .
Fe2 Fe1 Fe2 91.61(14) 3_666 .
N5 Fe2 N6 90.7(7) . 3_666
N5 Fe2 N2 82.3(7) . .
N6 Fe2 N2 172.9(7) 3_666 .
N5 Fe2 N1 176.8(7) . 3_666
N6 Fe2 N1 91.9(7) 3_666 3_666
N2 Fe2 N1 95.1(7) . 3_666
N5 Fe2 N8 90.1(7) . .
N6 Fe2 N8 87.2(7) 3_666 .
N2 Fe2 N8 94.0(7) . .
N1 Fe2 N8 88.1(7) 3_666 .
N5 Fe2 Fe3 87.5(5) . .
N6 Fe2 Fe3 131.2(5) 3_666 .
N2 Fe2 Fe3 47.6(5) . .
N1 Fe2 Fe3 92.3(5) 3_666 .
N8 Fe2 Fe3 141.4(5) . .
N5 Fe2 Fe3 93.3(5) . 3_666
N6 Fe2 Fe3 46.4(5) 3_666 3_666
N2 Fe2 Fe3 132.4(5) . 3_666
N1 Fe2 Fe3 89.9(5) 3_666 3_666
N8 Fe2 Fe3 133.5(5) . 3_666
Fe3 Fe2 Fe3 85.04(14) . 3_666
N5 Fe2 Fe1 134.5(5) . 3_666
N6 Fe2 Fe1 92.3(5) 3_666 3_666
N2 Fe2 Fe1 91.7(5) . 3_666
N1 Fe2 Fe1 47.3(5) 3_666 3_666
N8 Fe2 Fe1 135.4(5) . 3_666
Fe3 Fe2 Fe1 57.58(12) . 3_666
Fe3 Fe2 Fe1 58.62(12) 3_666 3_666
N5 Fe2 Fe1 46.6(5) . .
N6 Fe2 Fe1 85.6(5) 3_666 .
N2 Fe2 Fe1 88.6(5) . .
N1 Fe2 Fe1 135.5(5) 3_666 .
N8 Fe2 Fe1 135.9(5) . .
Fe3 Fe2 Fe1 58.88(12) . .
Fe3 Fe2 Fe1 57.31(12) 3_666 .
Fe1 Fe2 Fe1 88.39(14) 3_666 .
N6 Fe3 N4 88.7(7) . .
N6 Fe3 N2 167.4(7) . .
N4 Fe3 N2 90.7(7) . .
N6 Fe3 N3 83.1(7) . 3_666
N4 Fe3 N3 165.5(7) . 3_666
N2 Fe3 N3 94.6(7) . 3_666
N6 Fe3 Fe1 91.0(5) . 3_666
N4 Fe3 Fe1 141.1(5) . 3_666
N2 Fe3 Fe1 97.3(5) . 3_666
N3 Fe3 Fe1 51.5(5) 3_666 3_666
N6 Fe3 Fe1 96.5(5) . .
N4 Fe3 Fe1 48.1(5) . .
N2 Fe3 Fe1 92.4(5) . .
N3 Fe3 Fe1 144.7(5) 3_666 .
Fe1 Fe3 Fe1 93.36(14) 3_666 .
N6 Fe3 Fe2 143.1(5) . .
N4 Fe3 Fe2 96.1(5) . .
N2 Fe3 Fe2 49.4(5) . .
N3 Fe3 Fe2 97.6(5) 3_666 .
Fe1 Fe3 Fe2 62.87(13) 3_666 .
Fe1 Fe3 Fe2 62.20(12) . .
N6 Fe3 Fe2 48.4(5) . 3_666
N4 Fe3 Fe2 89.3(5) . 3_666
N2 Fe3 Fe2 144.1(5) . 3_666
N3 Fe3 Fe2 94.2(5) 3_666 3_666
Fe1 Fe3 Fe2 62.57(12) 3_666 3_666
Fe1 Fe3 Fe2 61.87(12) . 3_666
Fe2 Fe3 Fe2 94.96(14) . 3_666
C11 N1 C3 107.8(16) . .
C11 N1 Fe1 109.2(13) . .
C3 N1 Fe1 124.4(13) . .
C11 N1 Fe2 116.2(13) . 3_666
C3 N1 Fe2 113.7(12) . 3_666
Fe1 N1 Fe2 84.5(6) . 3_666
C21 N2 C5 108.4(16) . .
C21 N2 Fe3 117.4(13) . .
C5 N2 Fe3 118.6(13) . .
C21 N2 Fe2 107.4(13) . .
C5 N2 Fe2 120.1(12) . .
Fe3 N2 Fe2 83.0(6) . .
C31 N3 C4 110.4(16) . .
C31 N3 Fe3 109.7(13) . 3_666
C4 N3 Fe3 126.2(13) . 3_666
C31 N3 Fe1 114.2(13) . .
C4 N3 Fe1 114.0(12) . .
Fe3 N3 Fe1 79.2(6) 3_666 .
C16 N4 Fe3 120.9(13) . .
C16 N4 Fe1 108.4(12) . .
Fe3 N4 Fe1 84.3(6) . .
C16 N4 H4C 113.2 . .
Fe3 N4 H4C 113.2 . .
Fe1 N4 H4C 113.2 . .
C26 N5 Fe2 109.2(14) . .
C26 N5 Fe1 119.6(14) . .
Fe2 N5 Fe1 86.9(7) . .
C26 N5 H5C 112.8 . .
Fe2 N5 H5C 112.8 . .
Fe1 N5 H5C 112.8 . .
C36 N6 Fe3 112.8(13) . .
C36 N6 Fe2 120.1(13) . 3_666
Fe3 N6 Fe2 85.2(7) . 3_666
C36 N6 H6A 112.0 . .
Fe3 N6 H6A 112.0 . .
Fe2 N6 H6A 112.0 3_666 .
C71 N7 Fe1 139.2(18) . .
C81 N8 Fe2 158(2) . .
C2 C1 H1A 109.5 . .
C2 C1 H1B 109.5 . .
H1A C1 H1B 109.5 . .
C2 C1 H1C 109.5 . .
H1A C1 H1C 109.5 . .
H1B C1 H1C 109.5 . .
C4 C2 C5 115.9(19) 3_666 .
C4 C2 C1 105.2(17) 3_666 .
C5 C2 C1 105.3(17) . .
C4 C2 C3 114.4(18) 3_666 3_666
C5 C2 C3 111.0(18) . 3_666
C1 C2 C3 103.6(17) . 3_666
N1 C3 C2 113.3(17) . 3_666
N1 C3 H3A 108.9 . .
C2 C3 H3A 108.9 3_666 .
N1 C3 H3B 108.9 . .
C2 C3 H3B 108.9 3_666 .
H3A C3 H3B 107.7 . .
C2 C4 N3 114.5(17) 3_666 .
C2 C4 H4A 108.6 3_666 .
N3 C4 H4A 108.6 . .
C2 C4 H4B 108.6 3_666 .
N3 C4 H4B 108.6 . .
H4A C4 H4B 107.6 . .
N2 C5 C2 115.1(17) . .
N2 C5 H5A 108.5 . .
C2 C5 H5A 108.5 . .
N2 C5 H5B 108.5 . .
C2 C5 H5B 108.5 . .
H5A C5 H5B 107.5 . .
C16 C11 C12 120(2) . .
C16 C11 N1 113.8(19) . .
C12 C11 N1 126(2) . .
C11 C12 C13 120(2) . .
C11 C12 H12A 120.1 . .
C13 C12 H12A 120.1 . .
C14 C13 C12 121(2) . .
C14 C13 H13A 119.6 . .
C12 C13 H13A 119.6 . .
C13 C14 C15 119(2) . .
C13 C14 H14A 120.3 . .
C15 C14 H14A 120.3 . .
C16 C15 C14 119.6(19) . .
C16 C15 H15A 120.2 . .
C14 C15 H15A 120.2 . .
C11 C16 C15 120(2) . .
C11 C16 N4 118.5(19) . .
C15 C16 N4 121.4(19) . .
C26 C21 N2 116.8(19) . .
C26 C21 C22 118(2) . .
N2 C21 C22 125(2) . .
C23 C22 C21 119(2) . .
C23 C22 H22A 120.5 . .
C21 C22 H22A 120.5 . .
C24 C23 C22 124(2) . .
C24 C23 H23A 118.2 . .
C22 C23 H23A 118.2 . .
C23 C24 C25 116(2) . .
C23 C24 H24A 121.8 . .
C25 C24 H24A 121.8 . .
C26 C25 C24 122(2) . .
C26 C25 H25A 119.1 . .
C24 C25 H25A 119.1 . .
C21 C26 C25 122(2) . .
C21 C26 N5 116.2(19) . .
C25 C26 N5 122(2) . .
C36 C31 C32 117(2) 3_666 .
C36 C31 N3 117.1(19) 3_666 .
C32 C31 N3 126(2) . .
C33 C32 C31 119(2) . .
C33 C32 H32A 120.4 . .
C31 C32 H32A 120.4 . .
C34 C33 C32 124(2) . .
C34 C33 H33A 117.8 . .
C32 C33 H33A 117.8 . .
C33 C34 C35 117(2) . 3_666
C33 C34 H34A 121.7 . .
C35 C34 H34A 121.7 3_666 .
C36 C35 C34 120(2) . 3_666
C36 C35 H35A 119.9 . .
C34 C35 H35A 119.9 3_666 .
C35 C36 C31 122.4(19) . 3_666
C35 C36 N6 124.3(19) . .
C31 C36 N6 113.1(18) 3_666 .
N7 C71 C72 174(3) . .
C71 C72 H72A 109.5 . .
C71 C72 H72B 109.5 . .
H72A C72 H72B 109.5 . .
C71 C72 H72C 109.5 . .
H72A C72 H72C 109.5 . .
H72B C72 H72C 109.5 . .
N8 C81 C82 178(3) . .
C81 C82 H82A 109.5 . .
C81 C82 H82B 109.5 . .
H82A C82 H82B 109.5 . .
C81 C82 H82C 109.5 . .
H82A C82 H82C 109.5 . .
H82B C82 H82C 109.5 . .
F3 P1 F3 172(3) . 2
F3 P1 F1 88.6(19) . .
F3 P1 F1 97(2) 2 .
F3 P1 F1 97(2) . 2
F3 P1 F1 88.6(19) 2 2
F1 P1 F1 87.9(19) . 2
F3 P1 F2 86.3(15) . 2
F3 P1 F2 88(2) 2 2
F1 P1 F2 174.8(18) . 2
F1 P1 F2 92.0(11) 2 2
F3 P1 F2 88.1(19) . .
F3 P1 F2 86.3(15) 2 .
F1 P1 F2 92.0(11) . .
F1 P1 F2 174.8(18) 2 .
F2 P1 F2 88.5(17) 2 .

loop_
_geom_bond_atom_site_label_1
_geom_bond_atom_site_label_2
_geom_bond_distance
_geom_bond_site_symmetry_2
Fe1 N4 1.950(16) .
Fe1 N5 1.960(17) .
Fe1 N1 1.988(17) .
Fe1 N3 2.034(17) .
Fe1 N7 2.386(18) .
Fe1 Fe3 2.554(5) 3_666
Fe1 Fe3 2.607(5) .
Fe1 Fe2 2.693(5) 3_666
Fe1 Fe2 2.693(5) .
Fe2 N5 1.956(16) .
Fe2 N6 1.974(16) 3_666
Fe2 N2 1.995(16) .
Fe2 N1 2.015(15) 3_666
Fe2 N8 2.23(2) .
Fe2 Fe3 2.608(5) .
Fe2 Fe3 2.631(5) 3_666
Fe2 Fe1 2.693(5) 3_666
Fe3 N6 1.913(17) .
Fe3 N4 1.935(16) .
Fe3 N2 1.939(17) .
Fe3 N3 1.971(17) 3_666
Fe3 Fe1 2.554(5) 3_666
Fe3 Fe2 2.631(5) 3_666
N1 C11 1.42(3) .
N1 C3 1.45(2) .
N1 Fe2 2.015(15) 3_666
N2 C21 1.40(3) .
N2 C5 1.48(2) .
N3 C31 1.40(3) .
N3 C4 1.46(2) .
N3 Fe3 1.971(17) 3_666
N4 C16 1.41(2) .
N4 H4C 0.9300 .
N5 C26 1.38(3) .
N5 H5C 0.9300 .
N6 C36 1.40(2) .
N6 Fe2 1.974(16) 3_666
N6 H6A 0.9300 .
N7 C71 1.12(2) .
N8 C81 1.08(2) .
C1 C2 1.55(3) .
C1 H1A 0.9800 .
C1 H1B 0.9800 .
C1 H1C 0.9800 .
C2 C4 1.43(3) 3_666
C2 C5 1.48(3) .
C2 C3 1.55(3) 3_666
C3 C2 1.55(3) 3_666
C3 H3A 0.9900 .
C3 H3B 0.9900 .
C4 C2 1.43(3) 3_666
C4 H4A 0.9900 .
C4 H4B 0.9900 .
C5 H5A 0.9900 .
C5 H5B 0.9900 .
C11 C16 1.36(3) .
C11 C12 1.39(3) .
C12 C13 1.39(3) .
C12 H12A 0.9500 .
C13 C14 1.36(3) .
C13 H13A 0.9500 .
C14 C15 1.41(3) .
C14 H14A 0.9500 .
C15 C16 1.40(3) .
C15 H15A 0.9500 .
C21 C26 1.36(3) .
C21 C22 1.42(3) .
C22 C23 1.38(3) .
C22 H22A 0.9500 .
C23 C24 1.35(3) .
C23 H23A 0.9500 .
C24 C25 1.39(3) .
C24 H24A 0.9500 .
C25 C26 1.37(3) .
C25 H25A 0.9500 .
C31 C36 1.39(3) 3_666
C31 C32 1.39(3) .
C32 C33 1.37(3) .
C32 H32A 0.9500 .
C33 C34 1.37(3) .
C33 H33A 0.9500 .
C34 C35 1.38(3) 3_666
C34 H34A 0.9500 .
C35 C36 1.38(3) .
C35 C34 1.38(3) 3_666
C35 H35A 0.9500 .
C36 C31 1.39(3) 3_666
C71 C72 1.42(3) .
C72 H72A 0.9800 .
C72 H72B 0.9800 .
C72 H72C 0.9800 .
C81 C82 1.50(3) .
C82 H82A 0.9800 .
C82 H82B 0.9800 .
C82 H82C 0.9800 .
P1 F3 1.47(3) .
P1 F3 1.47(3) 2
P1 F1 1.48(2) .
P1 F1 1.48(2) 2
P1 F2 1.51(2) 2
P1 F2 1.51(2) .

loop_
_geom_torsion_atom_site_label_1
_geom_torsion_atom_site_label_2
_geom_torsion_atom_site_label_3
_geom_torsion_atom_site_label_4
_geom_torsion
_geom_torsion_site_symmetry_1
_geom_torsion_site_symmetry_4
N4 Fe1 Fe2 N5 -85.1(9) . .
N1 Fe1 Fe2 N5 -167.8(10) . .
N3 Fe1 Fe2 N5 94.1(9) . .
N7 Fe1 Fe2 N5 1.4(9) . .
Fe3 Fe1 Fe2 N5 134.5(7) 3_666 .
Fe3 Fe1 Fe2 N5 -120.0(7) . .
Fe2 Fe1 Fe2 N5 -172.4(7) 3_666 .
N4 Fe1 Fe2 N6 179.8(7) . 3_666
N5 Fe1 Fe2 N6 -95.1(9) . 3_666
N1 Fe1 Fe2 N6 97.1(9) . 3_666
N3 Fe1 Fe2 N6 -1.0(7) . 3_666
N7 Fe1 Fe2 N6 -93.7(8) . 3_666
Fe3 Fe1 Fe2 N6 39.4(5) 3_666 3_666
Fe3 Fe1 Fe2 N6 144.9(5) . 3_666
Fe2 Fe1 Fe2 N6 92.5(5) 3_666 3_666
N4 Fe1 Fe2 N2 -4.4(7) . .
N5 Fe1 Fe2 N2 80.7(9) . .
N1 Fe1 Fe2 N2 -87.1(9) . .
N3 Fe1 Fe2 N2 174.8(7) . .
N7 Fe1 Fe2 N2 82.1(8) . .
Fe3 Fe1 Fe2 N2 -144.8(5) 3_666 .
Fe3 Fe1 Fe2 N2 -39.3(5) . .
Fe2 Fe1 Fe2 N2 -91.7(5) 3_666 .
N4 Fe1 Fe2 N1 91.5(8) . 3_666
N5 Fe1 Fe2 N1 176.7(10) . 3_666
N1 Fe1 Fe2 N1 8.9(14) . 3_666
N3 Fe1 Fe2 N1 -89.2(8) . 3_666
N7 Fe1 Fe2 N1 178.0(9) . 3_666
Fe3 Fe1 Fe2 N1 -48.8(7) 3_666 3_666
Fe3 Fe1 Fe2 N1 56.7(7) . 3_666
Fe2 Fe1 Fe2 N1 4.2(7) 3_666 3_666
N4 Fe1 Fe2 N8 -98.7(9) . .
N5 Fe1 Fe2 N8 -13.6(10) . .
N1 Fe1 Fe2 N8 178.6(10) . .
N3 Fe1 Fe2 N8 80.5(8) . .
N7 Fe1 Fe2 N8 -12.2(9) . .
Fe3 Fe1 Fe2 N8 120.9(7) 3_666 .
Fe3 Fe1 Fe2 N8 -133.6(7) . .
Fe2 Fe1 Fe2 N8 174.0(7) 3_666 .
N4 Fe1 Fe2 Fe3 34.8(5) . .
N5 Fe1 Fe2 Fe3 120.0(7) . .
N1 Fe1 Fe2 Fe3 -47.8(8) . .
N3 Fe1 Fe2 Fe3 -145.9(5) . .
N7 Fe1 Fe2 Fe3 121.3(6) . .
Fe3 Fe1 Fe2 Fe3 -105.51(14) 3_666 .
Fe2 Fe1 Fe2 Fe3 -52.44(11) 3_666 .
N4 Fe1 Fe2 Fe3 140.4(5) . 3_666
N5 Fe1 Fe2 Fe3 -134.5(7) . 3_666
N1 Fe1 Fe2 Fe3 57.7(8) . 3_666
N3 Fe1 Fe2 Fe3 -40.4(5) . 3_666
N7 Fe1 Fe2 Fe3 -133.1(6) . 3_666
Fe3 Fe1 Fe2 Fe3 105.51(14) . 3_666
Fe2 Fe1 Fe2 Fe3 53.06(11) 3_666 3_666
N4 Fe1 Fe2 Fe1 87.3(5) . 3_666
N5 Fe1 Fe2 Fe1 172.4(7) . 3_666
N1 Fe1 Fe2 Fe1 4.6(7) . 3_666
N3 Fe1 Fe2 Fe1 -93.5(5) . 3_666
N7 Fe1 Fe2 Fe1 173.8(6) . 3_666
Fe3 Fe1 Fe2 Fe1 -53.06(11) 3_666 3_666
Fe3 Fe1 Fe2 Fe1 52.44(11) . 3_666
Fe2 Fe1 Fe2 Fe1 0.0 3_666 3_666
N4 Fe1 Fe3 N6 82.4(8) . .
N5 Fe1 Fe3 N6 172.9(7) . .
N1 Fe1 Fe3 N6 3.1(7) . .
N3 Fe1 Fe3 N6 -94.6(9) . .
N7 Fe1 Fe3 N6 89.9(8) . .
Fe3 Fe1 Fe3 N6 -91.3(5) 3_666 .
Fe2 Fe1 Fe3 N6 -35.0(5) 3_666 .
Fe2 Fe1 Fe3 N6 -148.2(5) . .
N5 Fe1 Fe3 N4 90.5(8) . .
N1 Fe1 Fe3 N4 -79.3(8) . .
N3 Fe1 Fe3 N4 -177.0(10) . .
N7 Fe1 Fe3 N4 7.4(9) . .
Fe3 Fe1 Fe3 N4 -173.8(7) 3_666 .
Fe2 Fe1 Fe3 N4 -117.4(7) 3_666 .
Fe2 Fe1 Fe3 N4 129.4(7) . .
N4 Fe1 Fe3 N2 -88.8(8) . .
N5 Fe1 Fe3 N2 1.7(7) . .
N1 Fe1 Fe3 N2 -168.0(6) . .
N3 Fe1 Fe3 N2 94.3(9) . .
N7 Fe1 Fe3 N2 -81.3(8) . .
Fe3 Fe1 Fe3 N2 97.5(5) 3_666 .
Fe2 Fe1 Fe3 N2 153.8(5) 3_666 .
Fe2 Fe1 Fe3 N2 40.7(5) . .
N4 Fe1 Fe3 N3 169.7(11) . 3_666
N5 Fe1 Fe3 N3 -99.8(10) . 3_666
N1 Fe1 Fe3 N3 90.4(10) . 3_666
N3 Fe1 Fe3 N3 -7.3(16) . 3_666
N7 Fe1 Fe3 N3 177.2(10) . 3_666
Fe3 Fe1 Fe3 N3 -4.0(9) 3_666 3_666
Fe2 Fe1 Fe3 N3 52.3(9) 3_666 3_666
Fe2 Fe1 Fe3 N3 -60.8(9) . 3_666
N4 Fe1 Fe3 Fe1 173.8(7) . 3_666
N5 Fe1 Fe3 Fe1 -95.8(5) . 3_666
N1 Fe1 Fe3 Fe1 94.5(5) . 3_666
N3 Fe1 Fe3 Fe1 -3.2(7) . 3_666
N7 Fe1 Fe3 Fe1 -178.8(6) . 3_666
Fe3 Fe1 Fe3 Fe1 0.0 3_666 3_666
Fe2 Fe1 Fe3 Fe1 56.31(11) 3_666 3_666
Fe2 Fe1 Fe3 Fe1 -56.82(12) . 3_666
N4 Fe1 Fe3 Fe2 -129.4(7) . .
N5 Fe1 Fe3 Fe2 -38.9(5) . .
N1 Fe1 Fe3 Fe2 151.3(5) . .
N3 Fe1 Fe3 Fe2 53.6(7) . .
N7 Fe1 Fe3 Fe2 -122.0(6) . .
Fe3 Fe1 Fe3 Fe2 56.82(12) 3_666 .
Fe2 Fe1 Fe3 Fe2 113.13(13) 3_666 .
N4 Fe1 Fe3 Fe2 117.4(7) . 3_666
N5 Fe1 Fe3 Fe2 -152.1(5) . 3_666
N1 Fe1 Fe3 Fe2 38.2(5) . 3_666
N3 Fe1 Fe3 Fe2 -59.6(7) . 3_666
N7 Fe1 Fe3 Fe2 124.9(6) . 3_666
Fe3 Fe1 Fe3 Fe2 -56.31(11) 3_666 3_666
Fe2 Fe1 Fe3 Fe2 -113.13(13) . 3_666
N5 Fe2 Fe3 N6 99.8(10) . .
N6 Fe2 Fe3 N6 11.1(15) 3_666 .
N2 Fe2 Fe3 N6 -178.3(11) . .
N1 Fe2 Fe3 N6 -83.4(10) 3_666 .
N8 Fe2 Fe3 N6 -173.2(11) . .
Fe3 Fe2 Fe3 N6 6.3(8) 3_666 .
Fe1 Fe2 Fe3 N6 -49.4(8) 3_666 .
Fe1 Fe2 Fe3 N6 60.8(8) . .
N5 Fe2 Fe3 N4 3.7(7) . .
N6 Fe2 Fe3 N4 -85.0(8) 3_666 .
N2 Fe2 Fe3 N4 85.6(8) . .
N1 Fe2 Fe3 N4 -179.5(7) 3_666 .
N8 Fe2 Fe3 N4 90.7(9) . .
Fe3 Fe2 Fe3 N4 -89.8(5) 3_666 .
Fe1 Fe2 Fe3 N4 -145.5(5) 3_666 .
Fe1 Fe2 Fe3 N4 -35.3(5) . .
N5 Fe2 Fe3 N2 -81.9(8) . .
N6 Fe2 Fe3 N2 -170.6(9) 3_666 .
N1 Fe2 Fe3 N2 94.9(8) 3_666 .
N8 Fe2 Fe3 N2 5.1(10) . .
Fe3 Fe2 Fe3 N2 -175.5(7) 3_666 .
Fe1 Fe2 Fe3 N2 128.9(7) 3_666 .
Fe1 Fe2 Fe3 N2 -121.0(7) . .
N5 Fe2 Fe3 N3 -171.5(7) . 3_666
N6 Fe2 Fe3 N3 99.8(8) 3_666 3_666
N2 Fe2 Fe3 N3 -89.6(8) . 3_666
N1 Fe2 Fe3 N3 5.3(7) 3_666 3_666
N8 Fe2 Fe3 N3 -84.5(9) . 3_666
Fe3 Fe2 Fe3 N3 94.9(5) 3_666 3_666
Fe1 Fe2 Fe3 N3 39.3(5) 3_666 3_666
Fe1 Fe2 Fe3 N3 149.4(5) . 3_666
N5 Fe2 Fe3 Fe1 149.2(5) . 3_666
N6 Fe2 Fe3 Fe1 60.5(6) 3_666 3_666
N2 Fe2 Fe3 Fe1 -128.9(7) . 3_666
N1 Fe2 Fe3 Fe1 -34.0(5) 3_666 3_666
N8 Fe2 Fe3 Fe1 -123.8(8) . 3_666
Fe3 Fe2 Fe3 Fe1 55.66(12) 3_666 3_666
Fe1 Fe2 Fe3 Fe1 110.16(13) . 3_666
N5 Fe2 Fe3 Fe1 39.0(5) . .
N6 Fe2 Fe3 Fe1 -49.6(6) 3_666 .
N2 Fe2 Fe3 Fe1 121.0(7) . .
N1 Fe2 Fe3 Fe1 -144.1(5) 3_666 .
N8 Fe2 Fe3 Fe1 126.1(8) . .
Fe3 Fe2 Fe3 Fe1 -54.49(11) 3_666 .
Fe1 Fe2 Fe3 Fe1 -110.16(13) 3_666 .
N5 Fe2 Fe3 Fe2 93.5(5) . 3_666
N6 Fe2 Fe3 Fe2 4.8(6) 3_666 3_666
N2 Fe2 Fe3 Fe2 175.5(7) . 3_666
N1 Fe2 Fe3 Fe2 -89.7(5) 3_666 3_666
N8 Fe2 Fe3 Fe2 -179.4(8) . 3_666
Fe3 Fe2 Fe3 Fe2 0.0 3_666 3_666
Fe1 Fe2 Fe3 Fe2 -55.66(12) 3_666 3_666
Fe1 Fe2 Fe3 Fe2 54.49(11) . 3_666
N4 Fe1 N1 C11 23.3(13) . .
N5 Fe1 N1 C11 -12(5) . .
N3 Fe1 N1 C11 -153.5(13) . .
N7 Fe1 N1 C11 -62.4(14) . .
Fe3 Fe1 N1 C11 157.0(13) 3_666 .
Fe3 Fe1 N1 C11 70.3(13) . .
Fe2 Fe1 N1 C11 115.9(15) 3_666 .
Fe2 Fe1 N1 C11 109.7(13) . .
N4 Fe1 N1 C3 152.3(16) . .
N5 Fe1 N1 C3 117(4) . .
N3 Fe1 N1 C3 -24.5(16) . .
N7 Fe1 N1 C3 66.7(15) . .
Fe3 Fe1 N1 C3 -73.9(15) 3_666 .
Fe3 Fe1 N1 C3 -160.7(15) . .
Fe2 Fe1 N1 C3 -115.0(16) 3_666 .
Fe2 Fe1 N1 C3 -121.3(14) . .
N4 Fe1 N1 Fe2 -92.6(6) . 3_666
N5 Fe1 N1 Fe2 -128(4) . 3_666
N3 Fe1 N1 Fe2 90.6(6) . 3_666
N7 Fe1 N1 Fe2 -178.3(6) . 3_666
Fe3 Fe1 N1 Fe2 41.1(5) 3_666 3_666
Fe3 Fe1 N1 Fe2 -45.6(4) . 3_666
Fe2 Fe1 N1 Fe2 -6.2(10) . 3_666
N6 Fe3 N2 C21 -79(4) . .
N4 Fe3 N2 C21 8.5(15) . .
N3 Fe3 N2 C21 -158.0(15) 3_666 .
Fe1 Fe3 N2 C21 150.3(14) 3_666 .
Fe1 Fe3 N2 C21 56.6(14) . .
Fe2 Fe3 N2 C21 106.0(16) . .
Fe2 Fe3 N2 C21 98.3(15) 3_666 .
N6 Fe3 N2 C5 55(4) . .
N4 Fe3 N2 C5 142.0(14) . .
N3 Fe3 N2 C5 -24.5(14) 3_666 .
Fe1 Fe3 N2 C5 -76.2(13) 3_666 .
Fe1 Fe3 N2 C5 -169.9(13) . .
Fe2 Fe3 N2 C5 -120.5(15) . .
Fe2 Fe3 N2 C5 -128.3(12) 3_666 .
N6 Fe3 N2 Fe2 175(3) . .
N4 Fe3 N2 Fe2 -97.5(6) . .
N3 Fe3 N2 Fe2 96.0(6) 3_666 .
Fe1 Fe3 N2 Fe2 44.3(5) 3_666 .
Fe1 Fe3 N2 Fe2 -49.4(4) . .
Fe2 Fe3 N2 Fe2 -7.7(11) 3_666 .
N5 Fe2 N2 C21 -23.0(13) . .
N1 Fe2 N2 C21 155.0(13) 3_666 .
N8 Fe2 N2 C21 66.6(14) . .
Fe3 Fe2 N2 C21 -116.6(15) . .
Fe3 Fe2 N2 C21 -110.5(13) 3_666 .
Fe1 Fe2 N2 C21 -157.7(13) 3_666 .
Fe1 Fe2 N2 C21 -69.4(13) . .
N5 Fe2 N2 C5 -147.4(16) . .
N1 Fe2 N2 C5 30.7(15) 3_666 .
N8 Fe2 N2 C5 -57.8(15) . .
Fe3 Fe2 N2 C5 119.0(16) . .
Fe3 Fe2 N2 C5 125.2(13) 3_666 .
Fe1 Fe2 N2 C5 77.9(14) 3_666 .
Fe1 Fe2 N2 C5 166.3(14) . .
N5 Fe2 N2 Fe3 93.6(7) . .
N1 Fe2 N2 Fe3 -88.4(7) 3_666 .
N8 Fe2 N2 Fe3 -176.8(6) . .
Fe3 Fe2 N2 Fe3 6.1(9) 3_666 .
Fe1 Fe2 N2 Fe3 -41.1(5) 3_666 .
Fe1 Fe2 N2 Fe3 47.2(4) . .
N5 Fe1 N3 C31 -12.6(15) . .
N1 Fe1 N3 C31 161.0(14) . .
N7 Fe1 N3 C31 74.1(14) . .
Fe3 Fe1 N3 C31 -106.9(15) 3_666 .
Fe3 Fe1 N3 C31 -102.6(14) . .
Fe2 Fe1 N3 C31 -150.7(13) 3_666 .
Fe2 Fe1 N3 C31 -59.0(14) . .
N5 Fe1 N3 C4 -140.8(14) . .
N1 Fe1 N3 C4 32.8(14) . .
N7 Fe1 N3 C4 -54.1(13) . .
Fe3 Fe1 N3 C4 124.9(15) 3_666 .
Fe3 Fe1 N3 C4 129.2(12) . .
Fe2 Fe1 N3 C4 81.1(13) 3_666 .
Fe2 Fe1 N3 C4 172.8(13) . .
N5 Fe1 N3 Fe3 94.3(6) . 3_666
N1 Fe1 N3 Fe3 -92.1(6) . 3_666
N7 Fe1 N3 Fe3 -179.0(6) . 3_666
Fe3 Fe1 N3 Fe3 4.3(9) . 3_666
Fe2 Fe1 N3 Fe3 -43.8(5) 3_666 3_666
Fe2 Fe1 N3 Fe3 47.8(4) . 3_666
N6 Fe3 N4 C16 8.1(15) . .
N2 Fe3 N4 C16 -159.3(15) . .
N3 Fe3 N4 C16 -48(4) 3_666 .
Fe1 Fe3 N4 C16 98.1(15) 3_666 .
Fe1 Fe3 N4 C16 108.0(16) . .
Fe2 Fe3 N4 C16 151.4(14) . .
Fe2 Fe3 N4 C16 56.5(14) 3_666 .
N6 Fe3 N4 Fe1 -99.9(7) . .
N2 Fe3 N4 Fe1 92.6(7) . .
N3 Fe3 N4 Fe1 -156(3) 3_666 .
Fe1 Fe3 N4 Fe1 -9.9(11) 3_666 .
Fe2 Fe3 N4 Fe1 43.4(5) . .
Fe2 Fe3 N4 Fe1 -51.5(5) 3_666 .
N5 Fe1 N4 C16 151.5(13) . .
N1 Fe1 N4 C16 -22.6(13) . .
N7 Fe1 N4 C16 64.7(13) . .
Fe3 Fe1 N4 C16 -112.1(12) 3_666 .
Fe3 Fe1 N4 C16 -120.7(15) . .
Fe2 Fe1 N4 C16 -70.8(12) 3_666 .
Fe2 Fe1 N4 C16 -162.2(12) . .
N5 Fe1 N4 Fe3 -87.8(7) . .
N1 Fe1 N4 Fe3 98.1(7) . .
N7 Fe1 N4 Fe3 -174.5(7) . .
Fe3 Fe1 N4 Fe3 8.7(10) 3_666 .
Fe2 Fe1 N4 Fe3 50.0(5) 3_666 .
Fe2 Fe1 N4 Fe3 -41.5(5) . .
N6 Fe2 N5 C26 -156.3(14) 3_666 .
N2 Fe2 N5 C26 24.9(14) . .
N8 Fe2 N5 C26 -69.1(14) . .
Fe3 Fe2 N5 C26 72.4(13) . .
Fe3 Fe2 N5 C26 157.3(13) 3_666 .
Fe1 Fe2 N5 C26 109.7(13) 3_666 .
Fe1 Fe2 N5 C26 120.3(16) . .
N6 Fe2 N5 Fe1 83.3(7) 3_666 .
N2 Fe2 N5 Fe1 -95.4(7) . .
N8 Fe2 N5 Fe1 170.6(7) . .
Fe3 Fe2 N5 Fe1 -47.9(5) . .
Fe3 Fe2 N5 Fe1 37.0(5) 3_666 .
Fe1 Fe2 N5 Fe1 -10.6(10) 3_666 .
N4 Fe1 N5 C26 -14.7(16) . .
N1 Fe1 N5 C26 20(5) . .
N3 Fe1 N5 C26 161.8(16) . .
N7 Fe1 N5 C26 70.7(16) . .
Fe3 Fe1 N5 C26 -148.8(15) 3_666 .
Fe3 Fe1 N5 C26 -62.4(15) . .
Fe2 Fe1 N5 C26 -99.1(15) 3_666 .
Fe2 Fe1 N5 C26 -110.3(17) . .
N4 Fe1 N5 Fe2 95.6(7) . .
N1 Fe1 N5 Fe2 130(4) . .
N3 Fe1 N5 Fe2 -87.9(7) . .
N7 Fe1 N5 Fe2 -179.0(7) . .
Fe3 Fe1 N5 Fe2 -38.4(5) 3_666 .
Fe3 Fe1 N5 Fe2 47.9(5) . .
Fe2 Fe1 N5 Fe2 11.2(11) 3_666 .
N4 Fe3 N6 C36 -149.1(13) . .
N2 Fe3 N6 C36 -62(4) . .
N3 Fe3 N6 C36 18.8(13) 3_666 .
Fe1 Fe3 N6 C36 69.8(13) 3_666 .
Fe1 Fe3 N6 C36 163.3(12) . .
Fe2 Fe3 N6 C36 112.3(13) . .
Fe2 Fe3 N6 C36 120.7(15) 3_666 .
N4 Fe3 N6 Fe2 90.2(6) . 3_666
N2 Fe3 N6 Fe2 178(3) . 3_666
N3 Fe3 N6 Fe2 -101.9(7) 3_666 3_666
Fe1 Fe3 N6 Fe2 -50.9(5) 3_666 3_666
Fe1 Fe3 N6 Fe2 42.6(5) . 3_666
Fe2 Fe3 N6 Fe2 -8.4(11) . 3_666
N4 Fe1 N7 C71 -1(3) . .
N5 Fe1 N7 C71 -90(3) . .
N1 Fe1 N7 C71 82(3) . .
N3 Fe1 N7 C71 177(3) . .
Fe3 Fe1 N7 C71 176(2) 3_666 .
Fe3 Fe1 N7 C71 -6(3) . .
Fe2 Fe1 N7 C71 80(3) 3_666 .
Fe2 Fe1 N7 C71 -91(3) . .
N5 Fe2 N8 C81 -136(5) . .
N6 Fe2 N8 C81 -45(5) 3_666 .
N2 Fe2 N8 C81 142(5) . .
N1 Fe2 N8 C81 47(5) 3_666 .
Fe3 Fe2 N8 C81 138(5) . .
Fe3 Fe2 N8 C81 -41(6) 3_666 .
Fe1 Fe2 N8 C81 45(5) 3_666 .
Fe1 Fe2 N8 C81 -126(5) . .
C11 N1 C3 C2 166.8(17) . 3_666
Fe1 N1 C3 C2 37(2) . 3_666
Fe2 N1 C3 C2 -62.8(19) 3_666 3_666
C31 N3 C4 C2 168.2(17) . 3_666
Fe3 N3 C4 C2 32(2) 3_666 3_666
Fe1 N3 C4 C2 -62(2) . 3_666
C21 N2 C5 C2 -171.0(18) . .
Fe3 N2 C5 C2 52(2) . .
Fe2 N2 C5 C2 -47(2) . .
C4 C2 C5 N2 -69(2) 3_666 .
C1 C2 C5 N2 175.3(17) . .
C3 C2 C5 N2 64(2) 3_666 .
C3 N1 C11 C16 -156.7(18) . .
Fe1 N1 C11 C16 -19(2) . .
Fe2 N1 C11 C16 74(2) 3_666 .
C3 N1 C11 C12 23(3) . .
Fe1 N1 C11 C12 160.5(18) . .
Fe2 N1 C11 C12 -106(2) 3_666 .
C16 C11 C12 C13 3(3) . .
N1 C11 C12 C13 -176.1(19) . .
C11 C12 C13 C14 -2(3) . .
C12 C13 C14 C15 1(3) . .
C13 C14 C15 C16 -1(3) . .
C12 C11 C16 C15 -3(3) . .
N1 C11 C16 C15 176.2(18) . .
C12 C11 C16 N4 -179.3(19) . .
N1 C11 C16 N4 0(3) . .
C14 C15 C16 C11 2(3) . .
C14 C15 C16 N4 177.8(18) . .
Fe3 N4 C16 C11 -75(2) . .
Fe1 N4 C16 C11 19(2) . .
Fe3 N4 C16 C15 108.6(19) . .
Fe1 N4 C16 C15 -157.0(16) . .
C5 N2 C21 C26 148.7(19) . .
Fe3 N2 C21 C26 -73(2) . .
Fe2 N2 C21 C26 18(2) . .
C5 N2 C21 C22 -37(3) . .
Fe3 N2 C21 C22 101(2) . .
Fe2 N2 C21 C22 -167.8(16) . .
C26 C21 C22 C23 -1(3) . .
N2 C21 C22 C23 -175.7(19) . .
C21 C22 C23 C24 -1(3) . .
C22 C23 C24 C25 3(3) . .
C23 C24 C25 C26 -3(3) . .
N2 C21 C26 C25 176.8(19) . .
C22 C21 C26 C25 2(3) . .
N2 C21 C26 N5 3(3) . .
C22 C21 C26 N5 -172.2(17) . .
C24 C25 C26 C21 0(3) . .
C24 C25 C26 N5 173.8(19) . .
Fe2 N5 C26 C21 -22(2) . .
Fe1 N5 C26 C21 75(2) . .
Fe2 N5 C26 C25 163.7(17) . .
Fe1 N5 C26 C25 -99(2) . .
C4 N3 C31 C36 -152.8(18) . 3_666
Fe3 N3 C31 C36 -9(2) 3_666 3_666
Fe1 N3 C31 C36 77(2) . 3_666
C4 N3 C31 C32 23(3) . .
Fe3 N3 C31 C32 165.8(18) 3_666 .
Fe1 N3 C31 C32 -107(2) . .
C36 C31 C32 C33 -2(3) 3_666 .
N3 C31 C32 C33 -176.9(19) . .
C31 C32 C33 C34 2(4) . .
C32 C33 C34 C35 -4(4) . 3_666
C34 C35 C36 C31 5(3) 3_666 3_666
C34 C35 C36 N6 -180(2) 3_666 .
Fe3 N6 C36 C35 165.8(16) . .
Fe2 N6 C36 C35 -96(2) 3_666 .
Fe3 N6 C36 C31 -18(2) . 3_666
Fe2 N6 C36 C31 79(2) 3_666 3_666
